data_7008306
loop_
_publ_author_name
'Barreiro, Elena'
'Casas, Jos\'e S'
'Couce, Maria D.'
'S\'anchez, Agust\'in'
'Sordo, Jos\'e'
'Varela, Jos\'e M'
'V\'azquez-L\'opez, Ezequiel M'

_publ_section_title
;
 New structural features in triphenylphosphinesilver(I)
 sulfanylcarboxylates.
;
_journal_issue 9
_journal_name_full 'Dalton transactions (Cambridge, England : 2003)'
_journal_page_first 1707
_journal_page_last 1715
_journal_paper_doi 10.1039/b501309g
_journal_year 2005
_chemical_formula_sum 'C45 H34 Ag2 Br2 O3 P2 S'
_chemical_formula_weight 1092.28
_chemical_name_systematic
;
?
;
_space_group_IT_number 14
_symmetry_cell_setting monoclinic
_symmetry_space_group_name_Hall '-P 2ybc'
_symmetry_space_group_name_H-M 'P 1 21/c 1'
_atom_sites_solution_hydrogens geom
_atom_sites_solution_primary direct
_atom_sites_solution_secondary difmap
_audit_creation_method SHELXL-97
_cell_angle_alpha 90.00
_cell_angle_beta 116.0150(10)
_cell_angle_gamma 90.00
_cell_formula_units_Z 4
_cell_length_a 15.7725(9)
_cell_length_b 17.2472(10)
_cell_length_c 17.4361(9)
_cell_measurement_temperature 293(2)
_cell_volume 4262.6(4)
_computing_cell_refinement 'Bruker SMART'
_computing_data_collection 'Bruker SMART'
_computing_data_reduction 'Bruker SHELXTL'
_computing_molecular_graphics 'Bruker SHELXTL'
_computing_publication_material 'Bruker SHELXTL'
_computing_structure_refinement 'SHELXL-97 (Sheldrick, 1997)'
_computing_structure_solution 'SHELXS-97 (Sheldrick, 1990)'
_diffrn_ambient_temperature 293(2)
_diffrn_measured_fraction_theta_full 0.922
_diffrn_measured_fraction_theta_max 0.922
_diffrn_measurement_device_type 'CCD area detector'
_diffrn_measurement_method 'phi and omega scans'
_diffrn_radiation_monochromator graphite
_diffrn_radiation_source 'fine-focus sealed tube'
_diffrn_radiation_type MoK\a
_diffrn_radiation_wavelength 0.71073
_diffrn_reflns_av_R_equivalents 0.0527
_diffrn_reflns_av_sigmaI/netI 0.1476
_diffrn_reflns_limit_h_max 20
_diffrn_reflns_limit_h_min -19
_diffrn_reflns_limit_k_max 22
_diffrn_reflns_limit_k_min -14
_diffrn_reflns_limit_l_max 23
_diffrn_reflns_limit_l_min -22
_diffrn_reflns_number 23200
_diffrn_reflns_theta_full 28.03
_diffrn_reflns_theta_max 28.03
_diffrn_reflns_theta_min 1.44
_exptl_absorpt_coefficient_mu 2.957
_exptl_absorpt_correction_T_max 1.000000
_exptl_absorpt_correction_T_min 0.761479
_exptl_absorpt_correction_type multi-scan
_exptl_crystal_colour colourless
_exptl_crystal_density_diffrn 1.702
_exptl_crystal_density_method 'not measured'
_exptl_crystal_description irregular
_exptl_crystal_F_000 2152
_exptl_crystal_size_max .28
_exptl_crystal_size_mid .26
_exptl_crystal_size_min .12
_refine_diff_density_max 0.494
_refine_diff_density_min -0.469
_refine_diff_density_rms 0.065
_refine_ls_extinction_method none
_refine_ls_goodness_of_fit_ref 0.708
_refine_ls_hydrogen_treatment mixed
_refine_ls_matrix_type full
_refine_ls_number_parameters 500
_refine_ls_number_reflns 9513
_refine_ls_number_restraints 0
_refine_ls_restrained_S_all 0.708
_refine_ls_R_factor_all 0.1341
_refine_ls_R_factor_gt 0.0359
_refine_ls_shift/su_max 0.001
_refine_ls_shift/su_mean 0.000
_refine_ls_structure_factor_coef Fsqd
_refine_ls_weighting_details 'calc w=1/[\s^2^(Fo^2^)+(0.0138P)^2^+0.0000P] where P=(Fo^2^+2Fc^2^)/3'
_refine_ls_weighting_scheme calc
_refine_ls_wR_factor_gt 0.0469
_refine_ls_wR_factor_ref 0.0572
_reflns_number_gt 4049
_reflns_number_total 9513
_reflns_threshold_expression >2sigma(I)
_cod_data_source_file b501309g.txt
_cod_data_source_block 5
_cod_depositor_comments
;
The following automatic conversions were performed:
'_symmetry_cell_setting' value 'Monoclinic' changed to 'monoclinic'
according to '/home/saulius/struct/CIF-dictionaries/cif_core.dic'
dictionary named 'cif_core.dic' version 2.4.1 from 2010-06-29.

Automatic conversion script
Id: cif_fix_enum 1527 2010-12-29 10:47:43Z saulius 
;
_cod_original_sg_symbol_H-M P2(1)/c
_cod_database_code 7008306

loop_
_symmetry_equiv_pos_as_xyz
'x, y, z'
'-x, y+1/2, -z+1/2'
'-x, -y, -z'
'x, -y-1/2, z-1/2'

loop_
_atom_site_label
_atom_site_type_symbol
_atom_site_fract_x
_atom_site_fract_y
_atom_site_fract_z
_atom_site_U_iso_or_equiv
_atom_site_adp_type
_atom_site_occupancy
_atom_site_symmetry_multiplicity
_atom_site_calc_flag
_atom_site_refinement_flags
_atom_site_disorder_assembly
_atom_site_disorder_group
Ag1 Ag 0.56244(2) 0.87058(2) 0.659001(19) 0.05497(11) Uani 1 1 d . . .
Ag2 Ag 0.39600(2) 0.822686(19) 0.476483(19) 0.05153(10) Uani 1 1 d . . .
S S 0.39643(7) 0.89892(6) 0.59407(6) 0.0411(3) Uani 1 1 d . . .
Br1 Br 0.07486(4) 0.88103(4) 0.19463(3) 0.1079(2) Uani 1 1 d . . .
Br2 Br 0.01945(4) 0.89263(4) 0.49078(4) 0.1110(2) Uani 1 1 d . . .
O1 O 0.56429(18) 1.00800(16) 0.63732(16) 0.0484(8) Uani 1 1 d . . .
O2 O 0.48508(17) 1.10124(17) 0.54452(16) 0.0528(8) Uani 1 1 d . . .
O3 O 0.2549(3) 0.9596(2) 0.3072(2) 0.0713(12) Uani 1 1 d . . .
H3 H 0.306(3) 0.966(3) 0.328(3) 0.07(2) Uiso 1 1 d . . .
C1 C 0.4909(3) 1.0364(3) 0.5787(3) 0.0400(11) Uani 1 1 d . . .
C2 C 0.3994(3) 0.9893(2) 0.5462(2) 0.0350(10) Uani 1 1 d . . .
C3 C 0.3243(3) 1.0140(2) 0.4784(2) 0.0431(11) Uani 1 1 d . . .
H3A H 0.3293 1.0620 0.4565 0.052 Uiso 1 1 calc R . .
C4 C 0.2336(3) 0.9730(2) 0.4342(3) 0.0441(11) Uani 1 1 d . . .
C5 C 0.2036(3) 0.9492(2) 0.3506(3) 0.0488(12) Uani 1 1 d . . .
C6 C 0.1158(3) 0.9129(3) 0.3077(3) 0.0579(13) Uani 1 1 d . . .
C7 C 0.0612(3) 0.8982(3) 0.3493(3) 0.0678(15) Uani 1 1 d . . .
H7 H 0.0027 0.8744 0.3206 0.081 Uiso 1 1 calc R . .
C8 C 0.0930(3) 0.9188(3) 0.4331(3) 0.0638(14) Uani 1 1 d . . .
C9 C 0.1772(3) 0.9564(2) 0.4751(3) 0.0539(12) Uani 1 1 d . . .
H9 H 0.1971 0.9711 0.5317 0.065 Uiso 1 1 calc R . .
P1 P 0.70735(7) 0.80595(7) 0.72705(7) 0.0468(3) Uani 1 1 d . . .
C111 C 0.7881(3) 0.8509(3) 0.8259(2) 0.0459(12) Uani 1 1 d . . .
C112 C 0.7706(3) 0.9261(3) 0.8426(3) 0.0718(15) Uani 1 1 d . . .
H112 H 0.7175 0.9518 0.8033 0.086 Uiso 1 1 calc R . .
C113 C 0.8307(4) 0.9639(3) 0.9167(3) 0.0884(18) Uani 1 1 d . . .
H113 H 0.8183 1.0146 0.9268 0.106 Uiso 1 1 calc R . .
C114 C 0.9076(4) 0.9263(4) 0.9743(3) 0.0843(17) Uani 1 1 d . . .
H114 H 0.9480 0.9515 1.0242 0.101 Uiso 1 1 calc R . .
C115 C 0.9261(3) 0.8530(3) 0.9604(3) 0.0822(17) Uani 1 1 d . . .
H115 H 0.9792 0.8280 1.0006 0.099 Uiso 1 1 calc R . .
C116 C 0.8522(3) 0.8421(3) 0.6815(3) 0.0711(15) Uani 1 1 d . . .
H116 H 0.8832 0.8658 0.7344 0.085 Uiso 1 1 calc R . .
C121 C 0.7678(3) 0.8050(3) 0.6605(3) 0.0484(12) Uani 1 1 d . . .
C122 C 0.8667(3) 0.8142(3) 0.8866(3) 0.0665(14) Uani 1 1 d . . .
H122 H 0.8799 0.7633 0.8779 0.080 Uiso 1 1 calc R . .
C123 C 0.8914(4) 0.8443(3) 0.6243(4) 0.106(2) Uani 1 1 d . . .
H123 H 0.9481 0.8701 0.6386 0.127 Uiso 1 1 calc R . .
C124 C 0.8472(5) 0.8088(4) 0.5474(4) 0.127(3) Uani 1 1 d . . .
H124 H 0.8742 0.8093 0.5095 0.153 Uiso 1 1 calc R . .
C125 C 0.7639(5) 0.7726(3) 0.5260(3) 0.110(2) Uani 1 1 d . . .
H125 H 0.7335 0.7486 0.4730 0.132 Uiso 1 1 calc R . .
C126 C 0.7237(3) 0.7708(3) 0.5815(3) 0.0813(17) Uani 1 1 d . . .
H126 H 0.6660 0.7463 0.5655 0.098 Uiso 1 1 calc R . .
C131 C 0.7026(3) 0.7049(3) 0.7524(2) 0.0485(12) Uani 1 1 d . . .
C132 C 0.7693(3) 0.6521(3) 0.7586(3) 0.0673(14) Uani 1 1 d . . .
H132 H 0.8192 0.6676 0.7473 0.081 Uiso 1 1 calc R . .
C133 C 0.7649(4) 0.5758(3) 0.7814(3) 0.0779(16) Uani 1 1 d . . .
H133 H 0.8118 0.5408 0.7863 0.093 Uiso 1 1 calc R . .
C134 C 0.6915(5) 0.5528(3) 0.7965(3) 0.0887(18) Uani 1 1 d . . .
H134 H 0.6877 0.5016 0.8116 0.106 Uiso 1 1 calc R . .
C135 C 0.6242(4) 0.6036(4) 0.7898(3) 0.101(2) Uani 1 1 d . . .
H135 H 0.5738 0.5873 0.7999 0.122 Uiso 1 1 calc R . .
C136 C 0.6288(3) 0.6797(3) 0.7682(3) 0.0776(15) Uani 1 1 d . . .
H136 H 0.5819 0.7143 0.7643 0.093 Uiso 1 1 calc R . .
P2 P 0.35333(7) 0.72109(7) 0.37468(6) 0.0444(3) Uani 1 1 d . . .
C211 C 0.4476(3) 0.6515(2) 0.4009(3) 0.0446(11) Uani 1 1 d . . .
C212 C 0.5030(3) 0.6344(3) 0.4857(3) 0.0664(14) Uani 1 1 d . . .
H212 H 0.4909 0.6584 0.5277 0.080 Uiso 1 1 calc R . .
C213 C 0.5768(4) 0.5814(3) 0.5090(3) 0.0877(18) Uani 1 1 d . . .
H213 H 0.6128 0.5691 0.5661 0.105 Uiso 1 1 calc R . .
C214 C 0.5964(3) 0.5475(3) 0.4479(4) 0.0903(19) Uani 1 1 d . . .
H214 H 0.6465 0.5130 0.4632 0.108 Uiso 1 1 calc R . .
C215 C 0.5420(4) 0.5646(3) 0.3644(4) 0.0885(18) Uani 1 1 d . . .
H215 H 0.5548 0.5411 0.3227 0.106 Uiso 1 1 calc R . .
C216 C 0.4682(3) 0.6163(3) 0.3405(3) 0.0670(14) Uani 1 1 d . . .
H216 H 0.4320 0.6273 0.2830 0.080 Uiso 1 1 calc R . .
C221 C 0.2534(3) 0.6665(3) 0.3674(2) 0.0425(11) Uani 1 1 d . . .
C222 C 0.2469(3) 0.5866(3) 0.3645(3) 0.0675(14) Uani 1 1 d . . .
H222 H 0.2968 0.5576 0.3650 0.081 Uiso 1 1 calc R . .
C223 C 0.1677(4) 0.5487(3) 0.3607(3) 0.0859(17) Uani 1 1 d . . .
H223 H 0.1654 0.4948 0.3592 0.103 Uiso 1 1 calc R . .
C224 C 0.0944(4) 0.5891(4) 0.3594(3) 0.0879(18) Uani 1 1 d . . .
H224 H 0.0411 0.5635 0.3562 0.105 Uiso 1 1 calc R . .
C225 C 0.0988(3) 0.6677(4) 0.3627(3) 0.0889(18) Uani 1 1 d . . .
H225 H 0.0486 0.6964 0.3621 0.107 Uiso 1 1 calc R . .
C226 C 0.1773(3) 0.7042(3) 0.3671(3) 0.0683(14) Uani 1 1 d . . .
H226 H 0.1792 0.7581 0.3700 0.082 Uiso 1 1 calc R . .
C231 C 0.3234(3) 0.7527(2) 0.2667(2) 0.0415(11) Uani 1 1 d . . .
C232 C 0.3730(3) 0.8137(3) 0.2570(3) 0.0662(14) Uani 1 1 d . . .
H232 H 0.4195 0.8372 0.3050 0.079 Uiso 1 1 calc R . .
C233 C 0.3549(4) 0.8408(3) 0.1769(3) 0.0872(18) Uani 1 1 d . . .
H233 H 0.3897 0.8822 0.1715 0.105 Uiso 1 1 calc R . .
C234 C 0.2872(4) 0.8078(3) 0.1060(3) 0.0790(17) Uani 1 1 d . . .
H234 H 0.2747 0.8268 0.0522 0.095 Uiso 1 1 calc R . .
C235 C 0.2378(3) 0.7468(3) 0.1145(3) 0.0765(16) Uani 1 1 d . . .
H235 H 0.1920 0.7231 0.0662 0.092 Uiso 1 1 calc R . .
C236 C 0.2551(3) 0.7196(3) 0.1939(3) 0.0637(14) Uani 1 1 d . . .
H236 H 0.2201 0.6781 0.1988 0.076 Uiso 1 1 calc R . .

loop_
_atom_site_aniso_label
_atom_site_aniso_U_11
_atom_site_aniso_U_22
_atom_site_aniso_U_33
_atom_site_aniso_U_23
_atom_site_aniso_U_13
_atom_site_aniso_U_12
Ag1 0.0417(2) 0.0614(3) 0.0546(2) 0.00030(19) 0.01450(17) 0.00687(18)
Ag2 0.0593(2) 0.0377(2) 0.0509(2) -0.00845(18) 0.01798(17) -0.00478(19)
S 0.0382(6) 0.0414(8) 0.0468(6) 0.0005(5) 0.0216(5) -0.0050(5)
Br1 0.0819(4) 0.1311(6) 0.0722(4) -0.0221(4) -0.0017(3) -0.0226(4)
Br2 0.0728(4) 0.1275(6) 0.1524(6) 0.0177(5) 0.0674(4) -0.0184(4)
O1 0.0330(17) 0.051(2) 0.0527(18) -0.0081(15) 0.0108(15) -0.0114(15)
O2 0.0494(18) 0.043(2) 0.071(2) -0.0036(17) 0.0305(16) -0.0122(16)
O3 0.046(2) 0.101(3) 0.058(2) -0.0004(19) 0.014(2) -0.010(2)
C1 0.037(3) 0.044(3) 0.045(3) -0.023(2) 0.024(2) -0.013(2)
C2 0.029(2) 0.036(3) 0.041(3) -0.004(2) 0.016(2) -0.003(2)
C3 0.043(3) 0.039(3) 0.052(3) -0.003(2) 0.026(2) -0.005(2)
C4 0.031(3) 0.043(3) 0.050(3) 0.009(2) 0.010(2) 0.000(2)
C5 0.038(3) 0.045(3) 0.059(3) 0.009(3) 0.017(3) 0.005(2)
C6 0.038(3) 0.049(3) 0.067(3) 0.008(3) 0.004(3) 0.003(2)
C7 0.036(3) 0.056(4) 0.085(4) 0.005(3) 0.003(3) -0.003(2)
C8 0.037(3) 0.065(4) 0.088(4) 0.015(3) 0.026(3) 0.002(3)
C9 0.039(3) 0.056(4) 0.058(3) 0.004(2) 0.013(3) -0.003(2)
P1 0.0389(7) 0.0512(9) 0.0486(7) 0.0039(6) 0.0179(6) 0.0011(6)
C111 0.037(3) 0.057(4) 0.043(3) 0.007(2) 0.017(2) 0.001(2)
C112 0.071(4) 0.074(5) 0.058(3) 0.001(3) 0.016(3) 0.016(3)
C113 0.103(5) 0.075(5) 0.068(4) -0.008(4) 0.021(3) 0.004(4)
C114 0.084(4) 0.082(5) 0.062(4) -0.017(4) 0.009(3) -0.024(4)
C115 0.076(4) 0.083(5) 0.052(3) 0.002(3) -0.006(3) -0.004(3)
C116 0.070(4) 0.088(5) 0.068(3) -0.002(3) 0.042(3) -0.008(3)
C121 0.050(3) 0.044(3) 0.052(3) 0.006(2) 0.023(2) 0.003(2)
C122 0.067(3) 0.068(4) 0.054(3) 0.005(3) 0.016(3) -0.001(3)
C123 0.113(5) 0.123(6) 0.122(5) -0.036(4) 0.089(4) -0.050(4)
C124 0.180(7) 0.130(7) 0.146(6) -0.054(5) 0.140(6) -0.072(5)
C125 0.161(6) 0.109(6) 0.097(5) -0.042(4) 0.089(5) -0.046(5)
C126 0.093(4) 0.091(5) 0.073(4) -0.020(3) 0.049(4) -0.038(3)
C131 0.041(3) 0.063(4) 0.039(3) 0.005(2) 0.016(2) 0.000(3)
C132 0.067(4) 0.050(4) 0.084(4) 0.016(3) 0.032(3) -0.003(3)
C133 0.079(4) 0.063(5) 0.079(4) 0.003(3) 0.023(3) -0.001(3)
C134 0.112(5) 0.063(5) 0.077(4) 0.016(3) 0.028(4) -0.015(4)
C135 0.105(5) 0.100(6) 0.115(5) 0.040(4) 0.063(4) -0.011(4)
C136 0.080(4) 0.078(5) 0.090(4) 0.022(3) 0.052(3) 0.002(3)
P2 0.0491(7) 0.0377(8) 0.0451(7) -0.0054(6) 0.0197(6) -0.0062(6)
C211 0.045(3) 0.040(3) 0.051(3) -0.004(2) 0.023(2) -0.006(2)
C212 0.071(3) 0.062(4) 0.060(3) 0.003(3) 0.023(3) 0.003(3)
C213 0.085(4) 0.078(5) 0.070(4) 0.013(3) 0.006(3) 0.014(3)
C214 0.070(4) 0.089(5) 0.106(5) 0.021(4) 0.033(4) 0.033(3)
C215 0.097(5) 0.091(5) 0.097(5) 0.008(4) 0.061(4) 0.031(4)
C216 0.068(3) 0.073(4) 0.066(3) 0.010(3) 0.035(3) 0.017(3)
C221 0.042(3) 0.040(3) 0.046(3) 0.000(2) 0.020(2) -0.004(2)
C222 0.064(3) 0.049(4) 0.101(4) -0.007(3) 0.046(3) -0.008(3)
C223 0.086(4) 0.049(4) 0.128(5) 0.012(3) 0.051(4) -0.014(3)
C224 0.054(4) 0.084(5) 0.121(5) 0.025(4) 0.033(3) -0.009(4)
C225 0.049(3) 0.085(5) 0.136(5) 0.024(4) 0.044(3) 0.011(3)
C226 0.054(3) 0.055(4) 0.097(4) 0.009(3) 0.034(3) -0.005(3)
C231 0.048(3) 0.035(3) 0.047(3) 0.000(2) 0.025(2) -0.001(2)
C232 0.083(4) 0.069(4) 0.047(3) -0.005(3) 0.028(3) -0.020(3)
C233 0.129(5) 0.070(5) 0.069(4) 0.004(3) 0.049(4) -0.024(4)
C234 0.114(5) 0.074(5) 0.054(4) 0.005(3) 0.041(3) 0.007(4)
C235 0.087(4) 0.088(5) 0.046(3) -0.007(3) 0.021(3) -0.010(3)
C236 0.070(3) 0.058(4) 0.054(3) -0.004(3) 0.019(3) -0.013(3)

loop_
_atom_type_symbol
_atom_type_description
_atom_type_scat_dispersion_real
_atom_type_scat_dispersion_imag
_atom_type_scat_source
C C 0.0033 0.0016 'International Tables Vol C Tables 4.2.6.8 and 6.1.1.4'
H H 0.0000 0.0000 'International Tables Vol C Tables 4.2.6.8 and 6.1.1.4'
O O 0.0106 0.0060 'International Tables Vol C Tables 4.2.6.8 and 6.1.1.4'
P P 0.1023 0.0942 'International Tables Vol C Tables 4.2.6.8 and 6.1.1.4'
Br Br -0.2901 2.4595 'International Tables Vol C Tables 4.2.6.8 and 6.1.1.4'
Ag Ag -0.8971 1.1015 'International Tables Vol C Tables 4.2.6.8 and 6.1.1.4'
S S 0.1246 0.1234 'International Tables Vol C Tables 4.2.6.8 and 6.1.1.4'

loop_
_geom_angle_atom_site_label_1
_geom_angle_atom_site_label_2
_geom_angle_atom_site_label_3
_geom_angle
_geom_angle_site_symmetry_1
_geom_angle_site_symmetry_3
_geom_angle_publ_flag
P1 Ag1 O1 118.19(7) . . ?
P1 Ag1 S 162.55(4) . . ?
O1 Ag1 S 79.12(7) . . ?
P1 Ag1 Ag2 124.70(3) . . ?
O1 Ag1 Ag2 99.12(6) . . ?
S Ag1 Ag2 48.64(2) . . ?
P2 Ag2 S 157.64(4) . . ?
P2 Ag2 O2 105.60(7) . 3_676 ?
S Ag2 O2 96.75(7) . 3_676 ?
P2 Ag2 Ag1 140.33(3) . . ?
S Ag2 Ag1 47.85(2) . . ?
O2 Ag2 Ag1 70.36(6) 3_676 . ?
C2 S Ag1 98.75(12) . . ?
C2 S Ag2 94.00(12) . . ?
Ag1 S Ag2 83.51(3) . . ?
C1 O1 Ag1 116.2(3) . . ?
C1 O2 Ag2 130.6(3) . 3_676 ?
O2 C1 O1 125.7(4) . . ?
O2 C1 C2 115.9(4) . . ?
O1 C1 C2 118.4(4) . . ?
C3 C2 C1 119.3(4) . . ?
C3 C2 S 120.2(3) . . ?
C1 C2 S 120.4(3) . . ?
C2 C3 C4 126.6(4) . . ?
C5 C4 C9 118.6(4) . . ?
C5 C4 C3 120.0(4) . . ?
C9 C4 C3 121.5(4) . . ?
O3 C5 C4 122.9(4) . . ?
O3 C5 C6 117.3(5) . . ?
C4 C5 C6 119.8(4) . . ?
C7 C6 C5 120.3(4) . . ?
C7 C6 Br1 119.8(4) . . ?
C5 C6 Br1 119.8(4) . . ?
C8 C7 C6 119.7(4) . . ?
C9 C8 C7 120.7(4) . . ?
C9 C8 Br2 120.5(4) . . ?
C7 C8 Br2 118.9(4) . . ?
C8 C9 C4 120.9(4) . . ?
C121 P1 C131 103.9(2) . . ?
C121 P1 C111 105.6(2) . . ?
C131 P1 C111 105.55(19) . . ?
C121 P1 Ag1 110.69(13) . . ?
C131 P1 Ag1 116.50(14) . . ?
C111 P1 Ag1 113.65(16) . . ?
C122 C111 C112 117.6(4) . . ?
C122 C111 P1 123.6(4) . . ?
C112 C111 P1 118.7(4) . . ?
C111 C112 C113 121.3(5) . . ?
C114 C113 C112 119.4(5) . . ?
C115 C114 C113 120.8(5) . . ?
C114 C115 C122 120.6(5) . . ?
C121 C116 C123 120.5(5) . . ?
C116 C121 C126 118.1(4) . . ?
C116 C121 P1 123.4(4) . . ?
C126 C121 P1 118.2(4) . . ?
C111 C122 C115 120.3(5) . . ?
C124 C123 C116 120.1(5) . . ?
C125 C124 C123 119.8(5) . . ?
C124 C125 C126 120.7(5) . . ?
C125 C126 C121 120.8(5) . . ?
C132 C131 C136 117.7(5) . . ?
C132 C131 P1 123.4(4) . . ?
C136 C131 P1 118.9(4) . . ?
C131 C132 C133 121.6(5) . . ?
C134 C133 C132 119.3(5) . . ?
C135 C134 C133 120.1(6) . . ?
C134 C135 C136 120.9(6) . . ?
C135 C136 C131 120.4(5) . . ?
C221 P2 C211 105.7(2) . . ?
C221 P2 C231 105.30(18) . . ?
C211 P2 C231 105.83(19) . . ?
C221 P2 Ag2 113.16(14) . . ?
C211 P2 Ag2 111.69(14) . . ?
C231 P2 Ag2 114.48(14) . . ?
C216 C211 C212 118.5(4) . . ?
C216 C211 P2 123.1(4) . . ?
C212 C211 P2 118.4(4) . . ?
C211 C212 C213 120.5(5) . . ?
C214 C213 C212 120.0(5) . . ?
C215 C214 C213 119.4(5) . . ?
C214 C215 C216 121.2(5) . . ?
C211 C216 C215 120.4(4) . . ?
C226 C221 C222 115.2(4) . . ?
C226 C221 P2 119.7(4) . . ?
C222 C221 P2 125.1(4) . . ?
C221 C222 C223 121.6(4) . . ?
C224 C223 C222 120.5(5) . . ?
C223 C224 C225 119.4(5) . . ?
C224 C225 C226 119.5(5) . . ?
C225 C226 C221 123.9(5) . . ?
C232 C231 C236 117.7(4) . . ?
C232 C231 P2 117.3(3) . . ?
C236 C231 P2 125.0(4) . . ?
C231 C232 C233 120.8(4) . . ?
C234 C233 C232 120.8(5) . . ?
C233 C234 C235 119.2(5) . . ?
C234 C235 C236 120.4(5) . . ?
C235 C236 C231 121.2(4) . . ?

loop_
_geom_bond_atom_site_label_1
_geom_bond_atom_site_label_2
_geom_bond_distance
_geom_bond_site_symmetry_2
_geom_bond_publ_flag
Ag1 P1 2.3442(11) . ?
Ag1 O1 2.402(3) . ?
Ag1 S 2.4033(10) . ?
Ag1 Ag2 3.2208(4) . ?
Ag2 P2 2.3719(11) . ?
Ag2 S 2.4331(10) . ?
Ag2 O2 2.445(3) 3_676 ?
S C2 1.779(4) . ?
Br1 C6 1.869(4) . ?
Br2 C8 1.893(4) . ?
O1 C1 1.260(4) . ?
O2 C1 1.251(4) . ?
O2 Ag2 2.445(3) 3_676 ?
O3 C5 1.340(5) . ?
C1 C2 1.532(5) . ?
C2 C3 1.324(4) . ?
C3 C4 1.473(5) . ?
C4 C5 1.382(5) . ?
C4 C9 1.393(5) . ?
C5 C6 1.401(5) . ?
C6 C7 1.370(5) . ?
C7 C8 1.368(5) . ?
C8 C9 1.366(5) . ?
P1 C121 1.796(4) . ?
P1 C131 1.808(5) . ?
P1 C111 1.808(4) . ?
C111 C122 1.381(5) . ?
C111 C112 1.383(5) . ?
C112 C113 1.384(6) . ?
C113 C114 1.353(6) . ?
C114 C115 1.343(6) . ?
C115 C122 1.386(5) . ?
C116 C121 1.374(5) . ?
C116 C123 1.385(5) . ?
C121 C126 1.374(5) . ?
C123 C124 1.356(6) . ?
C124 C125 1.352(6) . ?
C125 C126 1.370(6) . ?
C131 C132 1.361(5) . ?
C131 C136 1.378(5) . ?
C132 C133 1.384(6) . ?
C133 C134 1.355(6) . ?
C134 C135 1.341(6) . ?
C135 C136 1.375(6) . ?
P2 C221 1.792(4) . ?
P2 C211 1.807(4) . ?
P2 C231 1.813(4) . ?
C211 C216 1.372(5) . ?
C211 C212 1.380(5) . ?
C212 C213 1.394(6) . ?
C213 C214 1.364(6) . ?
C214 C215 1.359(6) . ?
C215 C216 1.377(6) . ?
C221 C226 1.362(5) . ?
C221 C222 1.381(5) . ?
C222 C223 1.385(5) . ?
C223 C224 1.341(6) . ?
C224 C225 1.357(6) . ?
C225 C226 1.362(5) . ?
C231 C232 1.364(5) . ?
C231 C236 1.377(5) . ?
C232 C233 1.379(5) . ?
C233 C234 1.355(6) . ?
C234 C235 1.355(6) . ?
C235 C236 1.371(5) . ?

loop_
_geom_hbond_atom_site_label_D
_geom_hbond_atom_site_label_H
_geom_hbond_atom_site_label_A
_geom_hbond_distance_DH
_geom_hbond_distance_HA
_geom_hbond_distance_DA
_geom_hbond_angle_DHA
_geom_hbond_site_symmetry_A
O3 H3 O1 0.74(4) 1.91(4) 2.639(4) 170(5) 3_676
